data_1518789
loop_
_publ_author_name
'B\"unzli, Andreas M.'
'Constable, Edwin C.'
'Housecroft, Catherine E.'
'Prescimone, Alessandro'
'Zampese, Jennifer A.'
'Longo, Giulia'
'Gil-Escrig, Lid\'on'
'Perteg\'as, Antonio'
'Ort\'i, Enrique'
'Bolink, Henk J.'

_publ_section_title
;
 Exceptionally long-lived light-emitting electrochemical cells: multiple
 intra-cation \p-stacking interactions in [Ir(C^N)2(N^N)][PF6] emitters
;
_journal_issue 5
_journal_name_full 'Chem. Sci.'
_journal_page_first 2843
_journal_paper_doi 10.1039/C4SC03942D
_journal_volume 6
_journal_year 2015
_chemical_compound_source A.Buenzli
_chemical_formula_moiety 'C76 H60 F6 Ir1 N4 P1'
_chemical_formula_sum 'C76 H60 F6 Ir N4 P'
_chemical_formula_weight 1366.52
_space_group_IT_number 2
_symmetry_cell_setting triclinic
_symmetry_space_group_name_Hall '-P 1'
_symmetry_space_group_name_H-M 'P -1'
_atom_sites_solution_hydrogens difmap
_atom_sites_solution_primary other
_audit_creation_date 2014-07-07
_audit_creation_method CRYSTALS_ver_14.52
_audit_update_record
;
2014-08-13 deposited with the CCDC.
2015-03-04 downloaded from the CCDC.
;
_cell_angle_alpha 80.953(3)
_cell_angle_beta 86.577(3)
_cell_angle_gamma 78.797(3)
_cell_formula_units_Z 2
_cell_length_a 10.8073(6)
_cell_length_b 13.5065(8)
_cell_length_c 20.8777(12)
_cell_measurement_reflns_used 9880
_cell_measurement_temperature 123
_cell_measurement_theta_max 68
_cell_measurement_theta_min 3
_cell_volume 2950.9(3)
_computing_cell_refinement 'Apex2 (Bruker AXS, 2006)'
_computing_data_collection 'Apex2 (Bruker AXS, 2006)'
_computing_data_reduction 'SAINT (Siemens ,1995)'
_computing_molecular_graphics 'CAMERON (Watkin et al., 1996)'
_computing_publication_material 'CRYSTALS (Betteridge et al., 2003)'
_computing_structure_refinement 'CRYSTALS (Betteridge et al., 2003)'
_computing_structure_solution 'Superflip (Palatinus & Chapuis, 2007)'
_diffrn_ambient_temperature 123
_diffrn_measured_fraction_theta_full 0.988
_diffrn_measured_fraction_theta_max 0.988
_diffrn_measurement_device Area
_diffrn_measurement_device_type 'Bruker Kappa Apex2'
_diffrn_measurement_method '\f & \w scans'
_diffrn_radiation_monochromator graphite
_diffrn_radiation_type 'Cu K\a'
_diffrn_radiation_wavelength 1.54178
_diffrn_reflns_av_R_equivalents 0.037
_diffrn_reflns_limit_h_max 13
_diffrn_reflns_limit_h_min -10
_diffrn_reflns_limit_k_max 16
_diffrn_reflns_limit_k_min -16
_diffrn_reflns_limit_l_max 25
_diffrn_reflns_limit_l_min -25
_diffrn_reflns_number 50598
_diffrn_reflns_theta_full 68.370
_diffrn_reflns_theta_max 68.371
_diffrn_reflns_theta_min 3.373
_diffrn_standards_number 0
_exptl_absorpt_coefficient_mu 5.207
_exptl_absorpt_correction_T_max 0.81
_exptl_absorpt_correction_T_min 0.63
_exptl_absorpt_correction_type multi-scan
_exptl_absorpt_process_details 'SADABS (Siemens, 1996)'
_exptl_crystal_colour yellow
_exptl_crystal_density_diffrn 1.538
_exptl_crystal_density_method 'not measured'
_exptl_crystal_description block
_exptl_crystal_F_000 1380
_exptl_crystal_size_max 0.080
_exptl_crystal_size_mid 0.040
_exptl_crystal_size_min 0.040
_refine_diff_density_max 0.96
_refine_diff_density_min -0.56
_refine_ls_extinction_method None
_refine_ls_goodness_of_fit_ref 0.9016
_refine_ls_hydrogen_treatment constr
_refine_ls_matrix_type full
_refine_ls_number_parameters 793
_refine_ls_number_reflns 10647
_refine_ls_number_restraints 0
_refine_ls_R_factor_all 0.0243
_refine_ls_R_factor_gt 0.0204
_refine_ls_shift/su_max 0.0033877
_refine_ls_shift/su_mean 0.0000371
_refine_ls_structure_factor_coef Fsqd
_refine_ls_weighting_details
;
 Method, part 1, Chebychev polynomial, (Watkin, 1994, Prince, 1982) 
 [weight] = 1.0/[A~0~*T~0~(x)+A~1~*T~1~(x) ... +A~n-1~]*T~n-1~(x)] 
 where A~i~ are the Chebychev coefficients listed below and x= Fcalc/Fmax 
 Method = Robust Weighting (Prince, 1982) 
 W = [weight] * [1-(deltaF/6*sigmaF)^2^]^2^ 
 A~i~ are: 
 3.07 4.35 2.05 0.544 
;
_refine_ls_weighting_scheme calc
_refine_ls_wR_factor_all 0.0492
_refine_ls_wR_factor_gt 0.0474
_refine_ls_wR_factor_ref 0.0492
_reflns_limit_h_max 13
_reflns_limit_h_min -12
_reflns_limit_k_max 16
_reflns_limit_k_min -15
_reflns_limit_l_max 25
_reflns_limit_l_min 0
_reflns_number_gt 9718
_reflns_number_total 10694
_reflns_threshold_expression I>2.0\s(I)
_oxford_diffrn_Wilson_B_factor 0.00
_oxford_diffrn_Wilson_scale 0.00
_oxford_refine_ls_r_factor_ref 0.0243
_oxford_refine_ls_scale 0.086506(8)
_oxford_reflns_number_all 10648
_oxford_reflns_threshold_expression_ref I>-3.0\s(I)
_oxford_structure_analysis_title 'ab151_123k_0m in P-1'
_cod_data_source_file c4sc03942d2.cif
_cod_data_source_block AB151_123K
_cod_depositor_comments
;
The following automatic conversions were performed:

'_atom_sites_solution_primary' value 'Other' changed to 'other'
according to
/usr/data/users/saulius/crontab/automatic-downloads/rss-feeds/RSC/lib/dictionaries/cif_core.dic
dictionary named 'cif_core.dic' version 2.4.2 from 2011-04-26.

Automatic conversion script
Id: cif_fix_values 3105 2015-03-04 15:46:00Z robertas 

 Adding full bibliography for 1518786--1518789.cif.
;
_cod_original_cell_volume 2950.90(17)
_cod_original_sg_symbol_H-M 'P -1 '
_cod_original_formula_sum 'C76 H60 F6 Ir1 N4 P1'
_cod_database_code 1518789

loop_
_symmetry_equiv_pos_as_xyz
x,y,z
-x,-y,-z

loop_
_atom_site_label
_atom_site_type_symbol
_atom_site_fract_x
_atom_site_fract_y
_atom_site_fract_z
_atom_site_U_iso_or_equiv
_atom_site_occupancy
_atom_site_adp_type
_atom_site_refinement_flags_posn
Ir1 Ir 0.313766(8) 0.708245(7) 0.247768(4) 0.0086 1.0000 Uani .
N2 N 0.29331(17) 0.83092(14) 0.17528(9) 0.0130 1.0000 Uani .
C3 C 0.1898(2) 0.90435(16) 0.18096(10) 0.0134 1.0000 Uani .
C4 C 0.1649(2) 0.98936(17) 0.13261(11) 0.0171 1.0000 Uani .
C5 C 0.2448(2) 0.99792(18) 0.07873(11) 0.0194 1.0000 Uani .
C6 C 0.3489(2) 0.92095(18) 0.07306(11) 0.0185 1.0000 Uani .
C7 C 0.3693(2) 0.83803(17) 0.12212(11) 0.0160 1.0000 Uani .
C8 C 0.1167(2) 0.88786(16) 0.24147(11) 0.0135 1.0000 Uani .
C9 C 0.1663(2) 0.80038(16) 0.28631(10) 0.0129 1.0000 Uani .
C10 C 0.1081(2) 0.79350(16) 0.34822(11) 0.0134 1.0000 Uani .
C11 C 0.0011(2) 0.86503(17) 0.36218(11) 0.0153 1.0000 Uani .
C12 C -0.0538(2) 0.94501(16) 0.31600(11) 0.0152 1.0000 Uani .
C13 C 0.0070(2) 0.95682(17) 0.25534(11) 0.0147 1.0000 Uani .
C14 C -0.1732(2) 1.01408(16) 0.33104(11) 0.0160 1.0000 Uani .
C15 C -0.2622(2) 1.05466(18) 0.28313(13) 0.0208 1.0000 Uani .
C16 C -0.3747(2) 1.11793(18) 0.29698(14) 0.0260 1.0000 Uani .
C17 C -0.4019(2) 1.14114(19) 0.35930(14) 0.0280 1.0000 Uani .
C18 C -0.3152(3) 1.10177(19) 0.40707(13) 0.0276 1.0000 Uani .
C19 C -0.2018(2) 1.03876(18) 0.39332(12) 0.0227 1.0000 Uani .
C20 C 0.1503(2) 0.71244(16) 0.40423(10) 0.0139 1.0000 Uani .
C21 C 0.1171(2) 0.61683(17) 0.41038(12) 0.0184 1.0000 Uani .
C22 C 0.1459(2) 0.54543(18) 0.46569(13) 0.0237 1.0000 Uani .
C23 C 0.2085(2) 0.5694(2) 0.51577(12) 0.0248 1.0000 Uani .
C24 C 0.2422(2) 0.6645(2) 0.51013(12) 0.0237 1.0000 Uani .
C25 C 0.2133(2) 0.73494(18) 0.45495(11) 0.0190 1.0000 Uani .
N26 N 0.45312(18) 0.60646(14) 0.19001(9) 0.0143 1.0000 Uani .
C27 C 0.5781(2) 0.57310(17) 0.19750(11) 0.0176 1.0000 Uani .
C28 C 0.6448(2) 0.49178(19) 0.16730(13) 0.0255 1.0000 Uani .
C29 C 0.5832(3) 0.4441(2) 0.12973(15) 0.0327 1.0000 Uani .
C30 C 0.4559(3) 0.4783(2) 0.12068(13) 0.0270 1.0000 Uani .
C31 C 0.3934(2) 0.55952(17) 0.15085(11) 0.0186 1.0000 Uani .
C32 C 0.2557(2) 0.59398(17) 0.14439(11) 0.0182 1.0000 Uani .
N33 N 0.19693(18) 0.65214(14) 0.18767(9) 0.0158 1.0000 Uani .
C34 C 0.0703(2) 0.68014(18) 0.18725(12) 0.0199 1.0000 Uani .
C35 C -0.0025(2) 0.65323(18) 0.14296(13) 0.0232 1.0000 Uani .
C36 C 0.0582(2) 0.59650(19) 0.09675(12) 0.0239 1.0000 Uani .
C37 C 0.1874(2) 0.56566(19) 0.09721(12) 0.0234 1.0000 Uani .
C38 C 0.6534(2) 0.62168(17) 0.23602(11) 0.0167 1.0000 Uani .
C39 C 0.7396(2) 0.55887(18) 0.27929(12) 0.0202 1.0000 Uani .
C40 C 0.8188(2) 0.6008(2) 0.31252(12) 0.0234 1.0000 Uani .
C41 C 0.8138(2) 0.70562(19) 0.30265(12) 0.0219 1.0000 Uani .
C42 C 0.7298(2) 0.76814(19) 0.25948(12) 0.0212 1.0000 Uani .
C43 C 0.6500(2) 0.72662(18) 0.22602(11) 0.0178 1.0000 Uani .
N44 N 0.34579(17) 0.57827(14) 0.31508(9) 0.0130 1.0000 Uani .
C45 C 0.4305(2) 0.57643(16) 0.36060(10) 0.0132 1.0000 Uani .
C46 C 0.4681(2) 0.67444(16) 0.36141(10) 0.0118 1.0000 Uani .
C47 C 0.41690(19) 0.75514(16) 0.31243(10) 0.0113 1.0000 Uani .
C48 C 0.4359(2) 0.85328(16) 0.32028(10) 0.0130 1.0000 Uani .
C49 C 0.3815(2) 0.95189(16) 0.27898(11) 0.0138 1.0000 Uani .
C50 C 0.2770(2) 1.01544(17) 0.30254(11) 0.0166 1.0000 Uani .
C51 C 0.2314(2) 1.11209(18) 0.26904(12) 0.0207 1.0000 Uani .
C52 C 0.2893(2) 1.14587(18) 0.21121(12) 0.0225 1.0000 Uani .
C53 C 0.3929(2) 1.08361(18) 0.18685(12) 0.0209 1.0000 Uani .
C54 C 0.4393(2) 0.98738(17) 0.22059(11) 0.0173 1.0000 Uani .
C55 C 0.5106(2) 0.86502(16) 0.37028(11) 0.0140 1.0000 Uani .
C56 C 0.5697(2) 0.78265(16) 0.41382(10) 0.0138 1.0000 Uani .
C57 C 0.5453(2) 0.68710(16) 0.40957(10) 0.0134 1.0000 Uani .
C58 C 0.6551(2) 0.79734(16) 0.46325(10) 0.0136 1.0000 Uani .
C59 C 0.7724(2) 0.73312(17) 0.47382(11) 0.0167 1.0000 Uani .
C60 C 0.8525(2) 0.74839(18) 0.51958(12) 0.0203 1.0000 Uani .
C61 C 0.8164(2) 0.82730(19) 0.55575(12) 0.0227 1.0000 Uani .
C62 C 0.6989(2) 0.89090(19) 0.54597(12) 0.0245 1.0000 Uani .
C63 C 0.6201(2) 0.87619(18) 0.49999(12) 0.0192 1.0000 Uani .
C64 C 0.4721(2) 0.48618(17) 0.40288(11) 0.0172 1.0000 Uani .
C65 C 0.4279(2) 0.39859(17) 0.39756(11) 0.0190 1.0000 Uani .
C66 C 0.3428(2) 0.40122(17) 0.35000(12) 0.0191 1.0000 Uani .
C67 C 0.3040(2) 0.49223(17) 0.30976(11) 0.0166 1.0000 Uani .
P68 P 0.69639(6) 0.70018(5) 0.00867(3) 0.0225 1.0000 Uani .
F69 F 0.77667(18) 0.58634(13) 0.01902(9) 0.0436 1.0000 Uani .
F70 F 0.82438(15) 0.74407(12) -0.00333(8) 0.0330 1.0000 Uani .
F71 F 0.69106(18) 0.69574(14) -0.06731(8) 0.0401 1.0000 Uani .
F72 F 0.56872(17) 0.65628(14) 0.02092(9) 0.0439 1.0000 Uani .
F73 F 0.61723(17) 0.81386(13) -0.00234(10) 0.0442 1.0000 Uani .
F74 F 0.70182(19) 0.70365(16) 0.08437(8) 0.0467 1.0000 Uani .
C75 C 0.8873(3) 0.27650(19) 0.22904(14) 0.0277 1.0000 Uani .
C76 C 0.8692(3) 0.26974(19) 0.29561(14) 0.0282 1.0000 Uani .
C77 C 0.9398(2) 0.3161(2) 0.33103(13) 0.0260 1.0000 Uani .
C78 C 1.0280(2) 0.36918(19) 0.29919(13) 0.0257 1.0000 Uani .
C79 C 1.0462(2) 0.37691(18) 0.23190(13) 0.0238 1.0000 Uani .
C80 C 0.9759(3) 0.33044(19) 0.19620(13) 0.0261 1.0000 Uani .
C81 C 0.9940(3) 0.3378(3) 0.12388(15) 0.0411 1.0000 Uani .
C82 C -0.1346(3) 0.9211(2) 0.10416(14) 0.0346 1.0000 Uani .
C83 C -0.1809(3) 1.0327(2) 0.08121(12) 0.0281 1.0000 Uani .
C84 C -0.1029(3) 1.0916(2) 0.04328(13) 0.0300 1.0000 Uani .
C85 C -0.1477(3) 1.1927(2) 0.01950(14) 0.0340 1.0000 Uani .
C86 C -0.2686(3) 1.2381(2) 0.03195(14) 0.0341 1.0000 Uani .
C87 C -0.3473(3) 1.1815(2) 0.07113(14) 0.0345 1.0000 Uani .
C88 C -0.3020(3) 1.0800(2) 0.09498(13) 0.0321 1.0000 Uani .
H41 H 0.0930 1.0412 0.1369 0.0205 1.0000 Uiso R
H51 H 0.2288 1.0558 0.0459 0.0233 1.0000 Uiso R
H61 H 0.4049 0.9250 0.0363 0.0221 1.0000 Uiso R
H71 H 0.4394 0.7845 0.1180 0.0191 1.0000 Uiso R
H111 H -0.0353 0.8586 0.4048 0.0183 1.0000 Uiso R
H131 H -0.0260 1.0119 0.2231 0.0176 1.0000 Uiso R
H151 H -0.2451 1.0386 0.2404 0.0250 1.0000 Uiso R
H161 H -0.4334 1.1454 0.2637 0.0313 1.0000 Uiso R
H171 H -0.4794 1.1837 0.3690 0.0336 1.0000 Uiso R
H181 H -0.3331 1.1178 0.4498 0.0332 1.0000 Uiso R
H191 H -0.1433 1.0122 0.4268 0.0273 1.0000 Uiso R
H211 H 0.0742 0.6000 0.3763 0.0221 1.0000 Uiso R
H221 H 0.1228 0.4804 0.4692 0.0284 1.0000 Uiso R
H231 H 0.2282 0.5209 0.5536 0.0298 1.0000 Uiso R
H241 H 0.2850 0.6813 0.5442 0.0285 1.0000 Uiso R
H251 H 0.2369 0.7998 0.4515 0.0228 1.0000 Uiso R
H281 H 0.7329 0.4700 0.1731 0.0306 1.0000 Uiso R
H291 H 0.6275 0.3881 0.1101 0.0393 1.0000 Uiso R
H301 H 0.4114 0.4468 0.0942 0.0324 1.0000 Uiso R
H341 H 0.0294 0.7201 0.2187 0.0238 1.0000 Uiso R
H351 H -0.0918 0.6732 0.1443 0.0279 1.0000 Uiso R
H361 H 0.0109 0.5788 0.0648 0.0287 1.0000 Uiso R
H371 H 0.2298 0.5258 0.0660 0.0281 1.0000 Uiso R
H391 H 0.7439 0.4871 0.2859 0.0242 1.0000 Uiso R
H401 H 0.8767 0.5578 0.3421 0.0281 1.0000 Uiso R
H411 H 0.8680 0.7343 0.3256 0.0263 1.0000 Uiso R
H421 H 0.7266 0.8398 0.2527 0.0255 1.0000 Uiso R
H431 H 0.5928 0.7699 0.1962 0.0214 1.0000 Uiso R
H501 H 0.2362 0.9924 0.3421 0.0199 1.0000 Uiso R
H511 H 0.1605 1.1547 0.2860 0.0248 1.0000 Uiso R
H521 H 0.2582 1.2117 0.1882 0.0270 1.0000 Uiso R
H531 H 0.4324 1.1067 0.1469 0.0250 1.0000 Uiso R
H541 H 0.5110 0.9455 0.2037 0.0207 1.0000 Uiso R
H551 H 0.5213 0.9318 0.3747 0.0168 1.0000 Uiso R
H571 H 0.5814 0.6298 0.4396 0.0161 1.0000 Uiso R
H591 H 0.7977 0.6784 0.4495 0.0200 1.0000 Uiso R
H601 H 0.9323 0.7045 0.5260 0.0243 1.0000 Uiso R
H611 H 0.8710 0.8380 0.5869 0.0273 1.0000 Uiso R
H621 H 0.6729 0.9446 0.5710 0.0294 1.0000 Uiso R
H631 H 0.5408 0.9207 0.4934 0.0231 1.0000 Uiso R
H641 H 0.5307 0.4853 0.4352 0.0207 1.0000 Uiso R
H651 H 0.4556 0.3372 0.4262 0.0229 1.0000 Uiso R
H661 H 0.3117 0.3417 0.3452 0.0229 1.0000 Uiso R
H671 H 0.2457 0.4942 0.2771 0.0199 1.0000 Uiso R
H751 H 0.8387 0.2440 0.2053 0.0333 1.0000 Uiso R
H761 H 0.8082 0.2332 0.3171 0.0339 1.0000 Uiso R
H771 H 0.9277 0.3114 0.3768 0.0312 1.0000 Uiso R
H781 H 1.0768 0.4009 0.3233 0.0309 1.0000 Uiso R
H791 H 1.1069 0.4140 0.2105 0.0285 1.0000 Uiso R
H811 H 1.0574 0.3769 0.1096 0.0493 1.0000 Uiso R
H812 H 1.0193 0.2712 0.1125 0.0493 1.0000 Uiso R
H813 H 0.9170 0.3699 0.1037 0.0493 1.0000 Uiso R
H821 H -0.1996 0.8934 0.1291 0.0415 1.0000 Uiso R
H822 H -0.0630 0.9130 0.1301 0.0415 1.0000 Uiso R
H823 H -0.1120 0.8864 0.0677 0.0415 1.0000 Uiso R
H841 H -0.0181 1.0617 0.0338 0.0360 1.0000 Uiso R
H851 H -0.0930 1.2314 -0.0061 0.0409 1.0000 Uiso R
H861 H -0.2991 1.3073 0.0143 0.0410 1.0000 Uiso R
H871 H -0.4313 1.2124 0.0814 0.0414 1.0000 Uiso R
H881 H -0.3562 1.0420 0.1216 0.0386 1.0000 Uiso R

loop_
_atom_site_aniso_label
_atom_site_aniso_U_11
_atom_site_aniso_U_22
_atom_site_aniso_U_33
_atom_site_aniso_U_23
_atom_site_aniso_U_13
_atom_site_aniso_U_12
Ir1 0.00940(5) 0.00696(5) 0.00967(5) -0.00211(3) -0.00166(3) -0.00100(3)
N2 0.0145(9) 0.0123(9) 0.0133(9) -0.0035(7) -0.0036(7) -0.0033(7)
C3 0.0150(10) 0.0133(10) 0.0122(10) -0.0028(8) -0.0033(8) -0.0017(8)
C4 0.0184(11) 0.0158(11) 0.0160(11) -0.0002(9) -0.0033(9) -0.0014(9)
C5 0.0252(12) 0.0168(11) 0.0157(11) 0.0017(9) -0.0040(9) -0.0047(9)
C6 0.0206(12) 0.0220(12) 0.0137(11) -0.0033(9) 0.0006(9) -0.0063(9)
C7 0.0157(11) 0.0156(11) 0.0179(11) -0.0060(9) -0.0008(9) -0.0035(9)
C8 0.0133(10) 0.0144(10) 0.0145(10) -0.0038(8) -0.0019(8) -0.0052(8)
C9 0.0139(10) 0.0118(10) 0.0148(10) -0.0040(8) -0.0036(8) -0.0041(8)
C10 0.0137(10) 0.0109(10) 0.0163(11) -0.0021(8) -0.0036(8) -0.0035(8)
C11 0.0157(11) 0.0147(11) 0.0158(11) -0.0044(8) 0.0003(9) -0.0024(9)
C12 0.0157(11) 0.0108(10) 0.0198(11) -0.0044(9) -0.0010(9) -0.0024(8)
C13 0.0160(11) 0.0124(10) 0.0159(11) -0.0015(8) -0.0038(9) -0.0026(8)
C14 0.0151(11) 0.0098(10) 0.0226(12) -0.0022(9) 0.0015(9) -0.0017(8)
C15 0.0194(12) 0.0156(11) 0.0285(13) -0.0077(10) -0.0038(10) -0.0012(9)
C16 0.0181(12) 0.0149(12) 0.0458(16) -0.0076(11) -0.0089(11) 0.0002(9)
C17 0.0189(12) 0.0181(12) 0.0471(16) -0.0107(11) 0.0071(11) -0.0014(10)
C18 0.0299(14) 0.0210(12) 0.0301(14) -0.0064(10) 0.0119(11) -0.0018(10)
C19 0.0232(13) 0.0195(12) 0.0227(12) -0.0020(10) 0.0032(10) 0.0011(10)
C20 0.0115(10) 0.0138(10) 0.0146(10) -0.0016(8) 0.0023(8) 0.0011(8)
C21 0.0168(11) 0.0154(11) 0.0225(12) -0.0027(9) -0.0008(9) -0.0016(9)
C22 0.0216(12) 0.0155(11) 0.0297(13) 0.0032(10) 0.0036(10) 0.0003(9)
C23 0.0229(13) 0.0259(13) 0.0183(12) 0.0066(10) 0.0022(10) 0.0044(10)
C24 0.0228(13) 0.0299(13) 0.0166(12) -0.0041(10) -0.0035(10) 0.0009(10)
C25 0.0193(12) 0.0197(12) 0.0176(11) -0.0044(9) -0.0002(9) -0.0015(9)
N26 0.0166(9) 0.0112(9) 0.0148(9) -0.0022(7) 0.0009(7) -0.0023(7)
C27 0.0177(11) 0.0156(11) 0.0190(11) -0.0025(9) 0.0009(9) -0.0023(9)
C28 0.0186(12) 0.0223(13) 0.0347(14) -0.0107(11) 0.0016(10) 0.0027(10)
C29 0.0299(14) 0.0285(14) 0.0432(16) -0.0214(13) 0.0040(12) -0.0027(11)
C30 0.0271(14) 0.0252(13) 0.0329(14) -0.0168(11) -0.0006(11) -0.0051(11)
C31 0.0257(13) 0.0158(11) 0.0159(11) -0.0022(9) 0.0009(9) -0.0079(9)
C32 0.0257(12) 0.0122(10) 0.0181(11) -0.0003(9) -0.0032(9) -0.0075(9)
N33 0.0174(10) 0.0128(9) 0.0180(9) 0.0004(7) -0.0040(7) -0.0059(7)
C34 0.0192(12) 0.0165(11) 0.0242(12) -0.0030(9) -0.0014(9) -0.0038(9)
C35 0.0201(12) 0.0194(12) 0.0305(13) -0.0010(10) -0.0073(10) -0.0048(9)
C36 0.0298(14) 0.0198(12) 0.0242(12) -0.0025(10) -0.0120(10) -0.0069(10)
C37 0.0300(14) 0.0214(12) 0.0213(12) -0.0059(10) -0.0047(10) -0.0076(10)
C38 0.0115(10) 0.0177(11) 0.0203(11) -0.0057(9) 0.0025(9) 0.0000(8)
C39 0.0164(11) 0.0177(11) 0.0251(12) -0.0028(9) 0.0007(9) -0.0004(9)
C40 0.0163(12) 0.0285(13) 0.0236(12) -0.0035(10) -0.0030(10) 0.0004(10)
C41 0.0186(12) 0.0278(13) 0.0218(12) -0.0086(10) -0.0003(9) -0.0063(10)
C42 0.0213(12) 0.0197(12) 0.0243(12) -0.0080(10) 0.0031(10) -0.0052(9)
C43 0.0156(11) 0.0175(11) 0.0194(11) -0.0030(9) 0.0016(9) -0.0013(9)
N44 0.0128(9) 0.0110(9) 0.0150(9) -0.0021(7) 0.0014(7) -0.0016(7)
C45 0.0119(10) 0.0128(10) 0.0146(10) -0.0054(8) 0.0016(8) 0.0005(8)
C46 0.0108(10) 0.0121(10) 0.0117(10) -0.0028(8) 0.0014(8) 0.0002(8)
C47 0.0091(10) 0.0137(10) 0.0107(10) -0.0025(8) 0.0003(8) -0.0007(8)
C48 0.0132(10) 0.0125(10) 0.0125(10) -0.0014(8) 0.0015(8) -0.0009(8)
C49 0.0178(11) 0.0098(10) 0.0161(11) -0.0035(8) -0.0057(9) -0.0052(8)
C50 0.0211(12) 0.0149(11) 0.0142(11) -0.0032(8) -0.0041(9) -0.0024(9)
C51 0.0240(12) 0.0133(11) 0.0239(12) -0.0061(9) -0.0051(10) 0.0026(9)
C52 0.0277(13) 0.0128(11) 0.0250(12) 0.0032(9) -0.0111(10) -0.0007(9)
C53 0.0246(12) 0.0186(12) 0.0195(12) 0.0030(9) -0.0032(10) -0.0081(10)
C54 0.0162(11) 0.0149(11) 0.0212(12) -0.0028(9) -0.0025(9) -0.0034(9)
C55 0.0162(11) 0.0112(10) 0.0155(10) -0.0043(8) 0.0005(8) -0.0033(8)
C56 0.0145(10) 0.0129(10) 0.0142(10) -0.0039(8) 0.0002(8) -0.0018(8)
C57 0.0140(10) 0.0114(10) 0.0138(10) -0.0007(8) -0.0004(8) -0.0006(8)
C58 0.0171(11) 0.0129(10) 0.0110(10) 0.0003(8) -0.0012(8) -0.0046(8)
C59 0.0185(11) 0.0146(11) 0.0166(11) -0.0036(9) -0.0021(9) -0.0007(9)
C60 0.0182(12) 0.0206(12) 0.0208(12) 0.0001(9) -0.0058(9) -0.0017(9)
C61 0.0265(13) 0.0259(13) 0.0182(12) -0.0033(10) -0.0081(10) -0.0085(10)
C62 0.0289(14) 0.0235(13) 0.0234(13) -0.0115(10) -0.0039(10) -0.0029(10)
C63 0.0203(12) 0.0166(11) 0.0210(12) -0.0059(9) -0.0029(9) -0.0008(9)
C64 0.0168(11) 0.0158(11) 0.0187(11) -0.0039(9) -0.0019(9) -0.0007(9)
C65 0.0232(12) 0.0112(11) 0.0211(12) 0.0002(9) -0.0020(9) -0.0010(9)
C66 0.0229(12) 0.0112(11) 0.0243(12) -0.0031(9) -0.0008(10) -0.0057(9)
C67 0.0159(11) 0.0176(11) 0.0183(11) -0.0053(9) -0.0021(9) -0.0055(9)
P68 0.0266(3) 0.0228(3) 0.0194(3) -0.0045(2) 0.0001(2) -0.0071(3)
F69 0.0509(11) 0.0258(9) 0.0517(11) -0.0048(8) -0.0105(9) 0.0003(8)
F70 0.0297(8) 0.0373(9) 0.0356(9) -0.0099(7) 0.0013(7) -0.0118(7)
F71 0.0530(11) 0.0507(11) 0.0212(8) -0.0067(7) -0.0061(7) -0.0184(9)
F72 0.0383(10) 0.0473(11) 0.0482(11) 0.0052(8) -0.0019(8) -0.0231(8)
F73 0.0343(9) 0.0288(9) 0.0668(12) -0.0063(8) 0.0062(9) -0.0021(7)
F74 0.0608(12) 0.0634(12) 0.0222(8) -0.0141(8) 0.0061(8) -0.0237(10)
C75 0.0269(13) 0.0190(12) 0.0384(15) -0.0048(11) -0.0066(11) -0.0049(10)
C76 0.0247(13) 0.0187(12) 0.0397(15) -0.0009(11) 0.0026(11) -0.0041(10)
C77 0.0250(13) 0.0245(13) 0.0245(13) -0.0011(10) -0.0006(10) 0.0031(10)
C78 0.0224(13) 0.0217(13) 0.0328(14) -0.0063(11) -0.0053(11) -0.0005(10)
C79 0.0201(12) 0.0166(12) 0.0333(14) -0.0017(10) 0.0024(10) -0.0029(9)
C80 0.0277(14) 0.0194(12) 0.0280(13) -0.0033(10) -0.0022(11) 0.0030(10)
C81 0.0472(19) 0.0441(18) 0.0333(16) -0.0099(13) 0.0004(14) -0.0091(15)
C82 0.0395(16) 0.0324(15) 0.0315(15) -0.0031(12) -0.0060(12) -0.0059(12)
C83 0.0358(15) 0.0303(14) 0.0195(12) -0.0027(10) -0.0091(11) -0.0076(11)
C84 0.0264(14) 0.0368(15) 0.0281(14) -0.0046(11) -0.0045(11) -0.0082(11)
C85 0.0379(16) 0.0324(15) 0.0349(15) -0.0041(12) -0.0036(12) -0.0139(13)
C86 0.0475(18) 0.0248(14) 0.0307(15) -0.0067(11) -0.0033(13) -0.0056(12)
C87 0.0333(15) 0.0361(16) 0.0325(15) -0.0066(12) 0.0015(12) -0.0023(12)
C88 0.0321(15) 0.0422(16) 0.0242(13) -0.0058(12) 0.0027(11) -0.0123(12)

loop_
_atom_type_symbol
_atom_type_scat_dispersion_real
_atom_type_scat_dispersion_imag
_atom_type_scat_Cromer_Mann_a1
_atom_type_scat_Cromer_Mann_b1
_atom_type_scat_Cromer_Mann_a2
_atom_type_scat_Cromer_Mann_b2
_atom_type_scat_Cromer_Mann_a3
_atom_type_scat_Cromer_Mann_b3
_atom_type_scat_Cromer_Mann_a4
_atom_type_scat_Cromer_Mann_b4
_atom_type_scat_Cromer_Mann_c
_atom_type_scat_source
C 0.0181 0.0091 2.3100 20.8439 1.0200 10.2075 1.5886 0.5687 0.8650 51.6512 0.2156 'International Tables Vol C 4.2.6.8 and 6.1.1.4'
H 0.0000 0.0000 0.4930 10.5109 0.3229 26.1257 0.1402 3.1424 0.0408 57.7998 0.0030 'International Tables Vol C 4.2.6.8 and 6.1.1.4'
N 0.0311 0.0180 12.2126 0.0057 3.1322 9.8933 2.0125 28.9975 1.1663 0.5826 -11.5290 'International Tables Vol C 4.2.6.8 and 6.1.1.4'
F 0.0727 0.0534 3.5392 10.2825 2.6412 4.2944 1.5170 0.2615 1.0243 26.1476 0.2776 'International Tables Vol C 4.2.6.8 and 6.1.1.4'
P 0.2955 0.4335 6.4345 1.9067 4.1791 27.1570 1.7800 0.5260 1.4908 68.1645 1.1149 'International Tables Vol C 4.2.6.8 and 6.1.1.4'
Ir -4.7710 6.5667 27.3049 1.5928 16.7296 8.8655 15.6115 0.4179 5.8338 45.0011 11.4722 'International Tables Vol C 4.2.6.8 and 6.1.1.4'

loop_
_geom_angle_atom_site_label_1
_geom_angle_atom_site_label_2
_geom_angle_atom_site_label_3
_geom_angle
_geom_angle_publ_flag
N2 Ir1 C9 80.64(8) yes
N2 Ir1 N26 94.32(7) yes
C9 Ir1 N26 169.36(7) yes
N2 Ir1 N33 83.03(7) yes
C9 Ir1 N33 93.87(8) yes
N26 Ir1 N33 76.14(7) yes
N2 Ir1 N44 174.85(7) yes
C9 Ir1 N44 104.46(8) yes
N26 Ir1 N44 80.53(7) yes
N33 Ir1 N44 95.77(7) yes
N2 Ir1 C47 101.37(8) yes
C9 Ir1 C47 83.91(8) yes
N26 Ir1 C47 106.35(7) yes
N33 Ir1 C47 174.64(8) yes
N44 Ir1 C47 80.11(8) yes
Ir1 N2 C3 115.66(14) yes
Ir1 N2 C7 124.19(15) yes
C3 N2 C7 119.95(19) yes
N2 C3 C4 120.0(2) yes
N2 C3 C8 114.22(19) yes
C4 C3 C8 125.7(2) yes
C3 C4 C5 120.0(2) yes
C3 C4 H41 120.0 no
C5 C4 H41 120.0 no
C4 C5 C6 119.2(2) yes
C4 C5 H51 120.4 no
C6 C5 H51 120.4 no
C5 C6 C7 118.6(2) yes
C5 C6 H61 120.7 no
C7 C6 H61 120.7 no
C6 C7 N2 122.1(2) yes
C6 C7 H71 118.9 no
N2 C7 H71 118.9 no
C3 C8 C9 115.94(19) yes
C3 C8 C13 121.6(2) yes
C9 C8 C13 122.4(2) yes
C8 C9 Ir1 112.49(15) yes
C8 C9 C10 115.86(19) yes
Ir1 C9 C10 131.65(16) yes
C9 C10 C11 120.9(2) yes
C9 C10 C20 125.04(19) yes
C11 C10 C20 114.08(19) yes
C10 C11 C12 122.6(2) yes
C10 C11 H111 118.7 no
C12 C11 H111 118.7 no
C11 C12 C13 117.4(2) yes
C11 C12 C14 121.0(2) yes
C13 C12 C14 121.6(2) yes
C8 C13 C12 120.5(2) yes
C8 C13 H131 119.8 no
C12 C13 H131 119.8 no
C12 C14 C15 120.8(2) yes
C12 C14 C19 121.4(2) yes
C15 C14 C19 117.8(2) yes
C14 C15 C16 121.2(2) yes
C14 C15 H151 119.4 no
C16 C15 H151 119.4 no
C15 C16 C17 120.2(2) yes
C15 C16 H161 119.9 no
C17 C16 H161 119.9 no
C16 C17 C18 119.4(2) yes
C16 C17 H171 120.3 no
C18 C17 H171 120.3 no
C17 C18 C19 120.7(2) yes
C17 C18 H181 119.7 no
C19 C18 H181 119.7 no
C14 C19 C18 120.8(2) yes
C14 C19 H191 119.6 no
C18 C19 H191 119.6 no
C10 C20 C21 121.3(2) yes
C10 C20 C25 120.1(2) yes
C21 C20 C25 118.3(2) yes
C20 C21 C22 120.9(2) yes
C20 C21 H211 119.5 no
C22 C21 H211 119.5 no
C21 C22 C23 119.9(2) yes
C21 C22 H221 120.0 no
C23 C22 H221 120.0 no
C22 C23 C24 119.6(2) yes
C22 C23 H231 120.2 no
C24 C23 H231 120.2 no
C23 C24 C25 120.0(2) yes
C23 C24 H241 120.0 no
C25 C24 H241 120.0 no
C20 C25 C24 121.2(2) yes
C20 C25 H251 119.4 no
C24 C25 H251 119.4 no
Ir1 N26 C27 129.54(15) yes
Ir1 N26 C31 111.66(15) yes
C27 N26 C31 117.57(19) yes
N26 C27 C28 121.5(2) yes
N26 C27 C38 122.1(2) yes
C28 C27 C38 116.3(2) yes
C27 C28 C29 120.2(2) yes
C27 C28 H281 119.9 no
C29 C28 H281 119.9 no
C28 C29 C30 119.1(2) yes
C28 C29 H291 120.5 no
C30 C29 H291 120.5 no
C29 C30 C31 119.1(2) yes
C29 C30 H301 120.4 no
C31 C30 H301 120.4 no
C30 C31 N26 122.5(2) yes
C30 C31 C32 119.9(2) yes
N26 C31 C32 117.5(2) yes
C31 C32 N33 116.3(2) yes
C31 C32 C37 122.8(2) yes
N33 C32 C37 120.8(2) yes
Ir1 N33 C32 117.08(15) yes
Ir1 N33 C34 123.38(16) yes
C32 N33 C34 119.2(2) yes
N33 C34 C35 122.8(2) yes
N33 C34 H341 118.6 no
C35 C34 H341 118.6 no
C34 C35 C36 118.1(2) yes
C34 C35 H351 120.9 no
C36 C35 H351 120.9 no
C35 C36 C37 119.8(2) yes
C35 C36 H361 120.1 no
C37 C36 H361 120.1 no
C32 C37 C36 119.2(2) yes
C32 C37 H371 120.4 no
C36 C37 H371 120.4 no
C27 C38 C39 118.5(2) yes
C27 C38 C43 122.1(2) yes
C39 C38 C43 119.1(2) yes
C38 C39 C40 120.3(2) yes
C38 C39 H391 119.8 no
C40 C39 H391 119.8 no
C39 C40 C41 120.1(2) yes
C39 C40 H401 120.0 no
C41 C40 H401 120.0 no
C40 C41 C42 120.0(2) yes
C40 C41 H411 120.0 no
C42 C41 H411 120.0 no
C41 C42 C43 120.3(2) yes
C41 C42 H421 119.9 no
C43 C42 H421 119.9 no
C38 C43 C42 120.3(2) yes
C38 C43 H431 119.9 no
C42 C43 H431 119.9 no
Ir1 N44 C45 115.83(14) yes
Ir1 N44 C67 123.72(15) yes
C45 N44 C67 119.54(19) yes
N44 C45 C46 114.23(19) yes
N44 C45 C64 120.1(2) yes
C46 C45 C64 125.7(2) yes
C45 C46 C47 115.91(19) yes
C45 C46 C57 120.88(19) yes
C47 C46 C57 123.2(2) yes
C46 C47 Ir1 112.69(15) yes
C46 C47 C48 115.32(19) yes
Ir1 C47 C48 131.70(16) yes
C47 C48 C49 125.75(19) yes
C47 C48 C55 120.35(19) yes
C49 C48 C55 113.90(19) yes
C48 C49 C50 119.1(2) yes
C48 C49 C54 122.2(2) yes
C50 C49 C54 118.3(2) yes
C49 C50 C51 121.1(2) yes
C49 C50 H501 119.4 no
C51 C50 H501 119.4 no
C50 C51 C52 119.9(2) yes
C50 C51 H511 120.1 no
C52 C51 H511 120.1 no
C51 C52 C53 119.8(2) yes
C51 C52 H521 120.1 no
C53 C52 H521 120.1 no
C52 C53 C54 120.3(2) yes
C52 C53 H531 119.8 no
C54 C53 H531 119.8 no
C49 C54 C53 120.5(2) yes
C49 C54 H541 119.7 no
C53 C54 H541 119.7 no
C48 C55 C56 122.7(2) yes
C48 C55 H551 118.7 no
C56 C55 H551 118.7 no
C55 C56 C57 117.7(2) yes
C55 C56 C58 121.07(19) yes
C57 C56 C58 121.2(2) yes
C46 C57 C56 120.3(2) yes
C46 C57 H571 119.8 no
C56 C57 H571 119.8 no
C56 C58 C59 121.2(2) yes
C56 C58 C63 120.5(2) yes
C59 C58 C63 118.3(2) yes
C58 C59 C60 120.8(2) yes
C58 C59 H591 119.6 no
C60 C59 H591 119.6 no
C59 C60 C61 120.2(2) yes
C59 C60 H601 119.9 no
C61 C60 H601 119.9 no
C60 C61 C62 119.3(2) yes
C60 C61 H611 120.3 no
C62 C61 H611 120.3 no
C61 C62 C63 120.3(2) yes
C61 C62 H621 119.8 no
C63 C62 H621 119.8 no
C58 C63 C62 121.0(2) yes
C58 C63 H631 119.5 no
C62 C63 H631 119.5 no
C45 C64 C65 120.0(2) yes
C45 C64 H641 120.0 no
C65 C64 H641 120.0 no
C64 C65 C66 119.2(2) yes
C64 C65 H651 120.4 no
C66 C65 H651 120.4 no
C65 C66 C67 118.6(2) yes
C65 C66 H661 120.7 no
C67 C66 H661 120.7 no
C66 C67 N44 122.5(2) yes
C66 C67 H671 118.7 no
N44 C67 H671 118.7 no
F69 P68 F70 89.85(10) yes
F69 P68 F71 89.88(10) yes
F70 P68 F71 90.36(9) yes
F69 P68 F72 90.10(10) yes
F70 P68 F72 179.80(10) yes
F71 P68 F72 89.83(10) yes
F69 P68 F73 179.39(11) yes
F70 P68 F73 89.77(9) yes
F71 P68 F73 89.64(11) yes
F72 P68 F73 90.29(10) yes
F69 P68 F74 89.71(11) yes
F70 P68 F74 89.84(10) yes
F71 P68 F74 179.55(11) yes
F72 P68 F74 89.97(10) yes
F73 P68 F74 90.76(11) yes
C76 C75 C80 121.0(2) yes
C76 C75 H751 119.5 no
C80 C75 H751 119.5 no
C75 C76 C77 120.2(2) yes
C75 C76 H761 119.9 no
C77 C76 H761 119.9 no
C76 C77 C78 119.3(2) yes
C76 C77 H771 120.3 no
C78 C77 H771 120.3 no
C77 C78 C79 120.8(2) yes
C77 C78 H781 119.6 no
C79 C78 H781 119.6 no
C78 C79 C80 120.1(2) yes
C78 C79 H791 119.9 no
C80 C79 H791 119.9 no
C75 C80 C79 118.6(2) yes
C75 C80 C81 120.5(3) yes
C79 C80 C81 121.0(3) yes
C80 C81 H811 109.5 no
C80 C81 H812 109.5 no
H811 C81 H812 109.5 no
C80 C81 H813 109.5 no
H811 C81 H813 109.5 no
H812 C81 H813 109.5 no
C83 C82 H821 109.5 no
C83 C82 H822 109.5 no
H821 C82 H822 109.5 no
C83 C82 H823 109.5 no
H821 C82 H823 109.5 no
H822 C82 H823 109.5 no
C82 C83 C84 120.9(3) yes
C82 C83 C88 121.6(3) yes
C84 C83 C88 117.5(3) yes
C83 C84 C85 120.8(3) yes
C83 C84 H841 119.6 no
C85 C84 H841 119.6 no
C84 C85 C86 121.3(3) yes
C84 C85 H851 119.3 no
C86 C85 H851 119.3 no
C85 C86 C87 118.9(3) yes
C85 C86 H861 120.5 no
C87 C86 H861 120.5 no
C86 C87 C88 119.6(3) yes
C86 C87 H871 120.2 no
C88 C87 H871 120.2 no
C87 C88 C83 121.8(3) yes
C87 C88 H881 119.1 no
C83 C88 H881 119.1 no

loop_
_geom_bond_atom_site_label_1
_geom_bond_atom_site_label_2
_geom_bond_distance
_geom_bond_publ_flag
Ir1 N2 2.0479(18) yes
Ir1 C9 2.031(2) yes
Ir1 N26 2.2610(18) yes
Ir1 N33 2.1454(19) yes
Ir1 N44 2.0549(18) yes
Ir1 C47 2.047(2) yes
N2 C3 1.356(3) yes
N2 C7 1.343(3) yes
C3 C4 1.399(3) yes
C3 C8 1.460(3) yes
C4 C5 1.381(3) yes
C4 H41 0.950 no
C5 C6 1.388(3) yes
C5 H51 0.950 no
C6 C7 1.386(3) yes
C6 H61 0.950 no
C7 H71 0.950 no
C8 C9 1.423(3) yes
C8 C13 1.404(3) yes
C9 C10 1.401(3) yes
C10 C11 1.404(3) yes
C10 C20 1.497(3) yes
C11 C12 1.393(3) yes
C11 H111 0.950 no
C12 C13 1.392(3) yes
C12 C14 1.487(3) yes
C13 H131 0.950 no
C14 C15 1.401(3) yes
C14 C19 1.395(3) yes
C15 C16 1.388(3) yes
C15 H151 0.950 no
C16 C17 1.387(4) yes
C16 H161 0.950 no
C17 C18 1.381(4) yes
C17 H171 0.950 no
C18 C19 1.392(3) yes
C18 H181 0.950 no
C19 H191 0.950 no
C20 C21 1.391(3) yes
C20 C25 1.395(3) yes
C21 C22 1.391(3) yes
C21 H211 0.950 no
C22 C23 1.390(4) yes
C22 H221 0.950 no
C23 C24 1.389(4) yes
C23 H231 0.950 no
C24 C25 1.383(3) yes
C24 H241 0.950 no
C25 H251 0.950 no
N26 C27 1.348(3) yes
N26 C31 1.368(3) yes
C27 C28 1.407(3) yes
C27 C38 1.480(3) yes
C28 C29 1.364(4) yes
C28 H281 0.950 no
C29 C30 1.378(4) yes
C29 H291 0.950 no
C30 C31 1.391(3) yes
C30 H301 0.950 no
C31 C32 1.478(3) yes
C32 N33 1.341(3) yes
C32 C37 1.406(3) yes
N33 C34 1.347(3) yes
C34 C35 1.382(3) yes
C34 H341 0.950 no
C35 C36 1.382(4) yes
C35 H351 0.950 no
C36 C37 1.378(4) yes
C36 H361 0.950 no
C37 H371 0.950 no
C38 C39 1.399(3) yes
C38 C43 1.393(3) yes
C39 C40 1.385(4) yes
C39 H391 0.950 no
C40 C41 1.389(4) yes
C40 H401 0.950 no
C41 C42 1.382(4) yes
C41 H411 0.950 no
C42 C43 1.389(3) yes
C42 H421 0.950 no
C43 H431 0.950 no
N44 C45 1.352(3) yes
N44 C67 1.348(3) yes
C45 C46 1.462(3) yes
C45 C64 1.401(3) yes
C46 C47 1.422(3) yes
C46 C57 1.395(3) yes
C47 C48 1.416(3) yes
C48 C49 1.503(3) yes
C48 C55 1.403(3) yes
C49 C50 1.394(3) yes
C49 C54 1.396(3) yes
C50 C51 1.393(3) yes
C50 H501 0.950 no
C51 C52 1.380(4) yes
C51 H511 0.950 no
C52 C53 1.386(4) yes
C52 H521 0.950 no
C53 C54 1.392(3) yes
C53 H531 0.950 no
C54 H541 0.950 no
C55 C56 1.396(3) yes
C55 H551 0.950 no
C56 C57 1.383(3) yes
C56 C58 1.485(3) yes
C57 H571 0.950 no
C58 C59 1.398(3) yes
C58 C63 1.390(3) yes
C59 C60 1.391(3) yes
C59 H591 0.950 no
C60 C61 1.384(4) yes
C60 H601 0.950 no
C61 C62 1.394(4) yes
C61 H611 0.950 no
C62 C63 1.382(3) yes
C62 H621 0.950 no
C63 H631 0.950 no
C64 C65 1.381(3) yes
C64 H641 0.950 no
C65 C66 1.385(3) yes
C65 H651 0.950 no
C66 C67 1.382(3) yes
C66 H661 0.950 no
C67 H671 0.950 no
P68 F69 1.6011(18) yes
P68 F70 1.5994(16) yes
P68 F71 1.6017(16) yes
P68 F72 1.5966(17) yes
P68 F73 1.5950(18) yes
P68 F74 1.5933(17) yes
C75 C76 1.383(4) yes
C75 C80 1.398(4) yes
C75 H751 0.950 no
C76 C77 1.386(4) yes
C76 H761 0.950 no
C77 C78 1.380(4) yes
C77 H771 0.950 no
C78 C79 1.397(4) yes
C78 H781 0.950 no
C79 C80 1.389(4) yes
C79 H791 0.950 no
C80 C81 1.501(4) yes
C81 H811 0.950 no
C81 H812 0.950 no
C81 H813 0.950 no
C82 C83 1.503(4) yes
C82 H821 0.950 no
C82 H822 0.950 no
C82 H823 0.950 no
C83 C84 1.398(4) yes
C83 C88 1.376(4) yes
C84 C85 1.380(4) yes
C84 H841 0.950 no
C85 C86 1.360(4) yes
C85 H851 0.950 no
C86 C87 1.396(4) yes
C86 H861 0.950 no
C87 C88 1.386(4) yes
C87 H871 0.950 no
C88 H881 0.950 no
